data_4122492
loop_
_publ_author_name
'Tian, Yi'
'Uchida, Kazuyuki'
'Kurata, Hiroyuki'
'Hirao, Yasukazu'
'Nishiuchi, Tomohiko'
'Kubo, Takashi'

_publ_section_title
;
 Design and synthesis of new stable fluorenyl-based radicals.
;
_journal_issue 36
_journal_name_full 'Journal of the American Chemical Society'
_journal_page_first 12784
_journal_page_last 12793
_journal_paper_doi 10.1021/ja507005c
_journal_volume 136
_journal_year 2014
_chemical_formula_sum 'C72 H46 Cl4'
_chemical_formula_weight 1052.89
_chemical_name_systematic
; 
 ? 
;
_space_group_IT_number 14
_symmetry_cell_setting monoclinic
_symmetry_Int_Tables_number 14
_symmetry_space_group_name_Hall '-P 2ybc'
_symmetry_space_group_name_H-M 'P 1 21/c 1'
_atom_sites_solution_hydrogens geom
_atom_sites_solution_primary direct
_atom_sites_solution_secondary difmap
_audit_creation_method SHELXL-97
_cell_angle_alpha 90.00
_cell_angle_beta 96.9037(14)
_cell_angle_gamma 90.00
_cell_formula_units_Z 4
_cell_length_a 11.7320(8)
_cell_length_b 17.4804(11)
_cell_length_c 25.4536(15)
_cell_measurement_reflns_used 16273
_cell_measurement_temperature 200(2)
_cell_measurement_theta_max 54.89
_cell_measurement_theta_min 6.08
_cell_volume 5182.2(6)
_computing_cell_refinement PROCESS-AUTO
_computing_data_collection PROCESS-AUTO
_computing_data_reduction 'teXsan Ver. 2.0'
_computing_publication_material 'teXsan Ver. 2.0'
_computing_structure_refinement SHELXL97
_computing_structure_solution SHELXS97
_diffrn_ambient_temperature 200(2)
_diffrn_measured_fraction_theta_full 0.997
_diffrn_measured_fraction_theta_max 0.997
_diffrn_measurement_device_type 'Rigaku RAXIS-RAPID Imaging Plate'
_diffrn_measurement_method \w
_diffrn_radiation_monochromator graphite
_diffrn_radiation_source 'fine-focus sealed tube'
_diffrn_radiation_type MoK\a
_diffrn_radiation_wavelength 0.71075
_diffrn_reflns_av_R_equivalents 0.0811
_diffrn_reflns_av_sigmaI/netI 0.0708
_diffrn_reflns_limit_h_max 15
_diffrn_reflns_limit_h_min -15
_diffrn_reflns_limit_k_max 22
_diffrn_reflns_limit_k_min -19
_diffrn_reflns_limit_l_max 32
_diffrn_reflns_limit_l_min -33
_diffrn_reflns_number 49612
_diffrn_reflns_theta_full 27.46
_diffrn_reflns_theta_max 27.46
_diffrn_reflns_theta_min 3.04
_exptl_absorpt_coefficient_mu 0.275
_exptl_absorpt_correction_type none
_exptl_crystal_colour red
_exptl_crystal_density_diffrn 1.350
_exptl_crystal_density_method 'not measured'
_exptl_crystal_description prism
_exptl_crystal_F_000 2184
_exptl_crystal_size_max 0.10
_exptl_crystal_size_mid 0.10
_exptl_crystal_size_min 0.10
_refine_diff_density_max 0.671
_refine_diff_density_min -0.623
_refine_diff_density_rms 0.072
_refine_ls_extinction_method none
_refine_ls_goodness_of_fit_ref 1.011
_refine_ls_hydrogen_treatment noref
_refine_ls_matrix_type full
_refine_ls_number_parameters 685
_refine_ls_number_reflns 11814
_refine_ls_number_restraints 0
_refine_ls_restrained_S_all 1.011
_refine_ls_R_factor_all 0.1252
_refine_ls_R_factor_gt 0.0656
_refine_ls_shift/su_max 0.000
_refine_ls_shift/su_mean 0.000
_refine_ls_structure_factor_coef Fsqd
_refine_ls_weighting_details 'calc w=1/[\s^2^(Fo^2^)+(0.1166P)^2^+0.0000P] where P=(Fo^2^+2Fc^2^)/3'
_refine_ls_weighting_scheme calc
_refine_ls_wR_factor_gt 0.1740
_refine_ls_wR_factor_ref 0.2154
_reflns_number_gt 6080
_reflns_number_total 11814
_reflns_threshold_expression >2sigma(I)
_cod_data_source_file 1012338.cif
_cod_data_source_block xty3z05
_cod_depositor_comments 'Adding full bibliography for 4122492--4122495.cif.'
_cod_original_sg_symbol_H-M 'P 21/c       '
_cod_database_code 4122492

loop_
_symmetry_equiv_pos_as_xyz
'x, y, z'
'-x, y+1/2, -z+1/2'
'-x, -y, -z'
'x, -y-1/2, z-1/2'

loop_
_atom_site_label
_atom_site_type_symbol
_atom_site_fract_x
_atom_site_fract_y
_atom_site_fract_z
_atom_site_U_iso_or_equiv
_atom_site_adp_type
_atom_site_occupancy
_atom_site_symmetry_multiplicity
_atom_site_calc_flag
_atom_site_refinement_flags
C1 C 0.6481(2) 0.10966(15) 0.25759(10) 0.0384(6) Uani 1 1 d .
H1 H 0.6996 0.0659 0.2512 0.046 Uiso 1 1 calc R
C2 C 0.5317(2) 0.09427(15) 0.22680(10) 0.0376(6) Uani 1 1 d .
C3 C 0.4794(3) 0.02385(16) 0.23432(11) 0.0470(7) Uani 1 1 d .
H2 H 0.5189 -0.0129 0.2572 0.056 Uiso 1 1 calc R
C4 C 0.3717(3) 0.00672(17) 0.20916(11) 0.0485(7) Uani 1 1 d .
H3 H 0.3373 -0.0413 0.2150 0.058 Uiso 1 1 calc R
C5 C 0.3142(3) 0.05938(17) 0.17564(11) 0.0476(7) Uani 1 1 d .
H4 H 0.2400 0.0476 0.1582 0.057 Uiso 1 1 calc R
C6 C 0.3638(2) 0.12930(16) 0.16716(11) 0.0417(6) Uani 1 1 d .
H5 H 0.3232 0.1650 0.1438 0.050 Uiso 1 1 calc R
C7 C 0.4733(2) 0.14862(15) 0.19258(10) 0.0357(6) Uani 1 1 d .
C8 C 0.5312(2) 0.22146(15) 0.18453(9) 0.0339(6) Uani 1 1 d .
C9 C 0.4974(2) 0.28632(15) 0.15611(9) 0.0341(6) Uani 1 1 d .
C10 C 0.5933(2) 0.34198(15) 0.16234(10) 0.0352(6) Uani 1 1 d .
C11 C 0.6042(2) 0.41686(15) 0.14182(10) 0.0383(6) Uani 1 1 d .
C12 C 0.5171(2) 0.45526(16) 0.10778(11) 0.0444(7) Uani 1 1 d .
H6 H 0.4459 0.4304 0.0975 0.053 Uiso 1 1 calc R
C13 C 0.5351(3) 0.52759(17) 0.08970(12) 0.0530(8) Uani 1 1 d .
H7 H 0.4758 0.5524 0.0673 0.064 Uiso 1 1 calc R
C14 C 0.6402(3) 0.56575(18) 0.10388(13) 0.0548(8) Uani 1 1 d .
H8 H 0.6516 0.6158 0.0909 0.066 Uiso 1 1 calc R
C15 C 0.7244(3) 0.53072(17) 0.13598(12) 0.0507(7) Uani 1 1 d .
H9 H 0.7949 0.5569 0.1454 0.061 Uiso 1 1 calc R
C16 C 0.7109(2) 0.45614(16) 0.15605(11) 0.0401(6) Uani 1 1 d .
C17 C 0.8004(2) 0.42022(17) 0.18929(11) 0.0449(7) Uani 1 1 d .
H10 H 0.8702 0.4471 0.1987 0.054 Uiso 1 1 calc R
C18 C 0.7890(2) 0.34749(16) 0.20835(11) 0.0412(6) Uani 1 1 d .
H11 H 0.8503 0.3239 0.2303 0.049 Uiso 1 1 calc R
C19 C 0.6851(2) 0.30873(15) 0.19475(10) 0.0350(6) Uani 1 1 d .
C20 C 0.6490(2) 0.23272(15) 0.20978(9) 0.0345(6) Uani 1 1 d .
C21 C 0.7042(2) 0.18108(15) 0.24208(10) 0.0384(6) Uani 1 1 d .
H12 H 0.7820 0.1903 0.2556 0.046 Uiso 1 1 calc R
C22 C 0.3806(2) 0.29883(15) 0.12734(10) 0.0352(6) Uani 1 1 d .
C23 C 0.3580(2) 0.28380(15) 0.07264(10) 0.0368(6) Uani 1 1 d .
C24 C 0.4460(3) 0.26870(16) 0.04034(11) 0.0442(7) Uani 1 1 d .
H13 H 0.5239 0.2698 0.0557 0.053 Uiso 1 1 calc R
C25 C 0.4211(3) 0.25262(18) -0.01211(12) 0.0538(8) Uani 1 1 d .
H14 H 0.4818 0.2442 -0.0330 0.065 Uiso 1 1 calc R
C26 C 0.3060(3) 0.24839(18) -0.03588(11) 0.0517(8) Uani 1 1 d .
H15 H 0.2896 0.2346 -0.0721 0.062 Uiso 1 1 calc R
C27 C 0.2194(3) 0.26390(17) -0.00704(11) 0.0479(7) Uani 1 1 d .
H16 H 0.1424 0.2620 -0.0236 0.057 Uiso 1 1 calc R
C28 C 0.2412(2) 0.28305(15) 0.04782(10) 0.0391(6) Uani 1 1 d .
C29 C 0.1525(2) 0.30167(16) 0.07765(11) 0.0425(7) Uani 1 1 d .
H17 H 0.0753 0.2998 0.0614 0.051 Uiso 1 1 calc R
C30 C 0.1747(2) 0.32288(15) 0.13077(10) 0.0391(6) Uani 1 1 d .
C31 C 0.0851(2) 0.34477(17) 0.16077(11) 0.0454(7) Uani 1 1 d .
H18 H 0.0077 0.3442 0.1447 0.054 Uiso 1 1 calc R
C32 C 0.1089(2) 0.36633(18) 0.21198(11) 0.0475(7) Uani 1 1 d .
H19 H 0.0480 0.3807 0.2314 0.057 Uiso 1 1 calc R
C33 C 0.2231(2) 0.36782(17) 0.23699(11) 0.0452(7) Uani 1 1 d .
H20 H 0.2383 0.3849 0.2726 0.054 Uiso 1 1 calc R
C34 C 0.3114(2) 0.34502(16) 0.21052(10) 0.0397(6) Uani 1 1 d .
H21 H 0.3874 0.3443 0.2283 0.048 Uiso 1 1 calc R
C35 C 0.2908(2) 0.32200(15) 0.15599(10) 0.0359(6) Uani 1 1 d .
C36 C 0.6376(2) 0.11256(16) 0.31954(10) 0.0392(6) Uani 1 1 d .
H22 H 0.5986 0.0645 0.3290 0.047 Uiso 1 1 calc R
C37 C 0.7551(2) 0.11455(15) 0.35163(10) 0.0384(6) Uani 1 1 d .
C38 C 0.8260(3) 0.05084(17) 0.35040(11) 0.0473(7) Uani 1 1 d .
H23 H 0.7990 0.0077 0.3298 0.057 Uiso 1 1 calc R
C39 C 0.9342(3) 0.04862(18) 0.37828(12) 0.0512(8) Uani 1 1 d .
H24 H 0.9811 0.0045 0.3769 0.061 Uiso 1 1 calc R
C40 C 0.9738(3) 0.11114(18) 0.40828(12) 0.0524(8) Uani 1 1 d .
H25 H 1.0487 0.1103 0.4273 0.063 Uiso 1 1 calc R
C41 C 0.9052(2) 0.17470(17) 0.41076(11) 0.0457(7) Uani 1 1 d .
H26 H 0.9334 0.2172 0.4317 0.055 Uiso 1 1 calc R
C42 C 0.7949(2) 0.17799(15) 0.38309(10) 0.0383(6) Uani 1 1 d .
C43 C 0.7173(2) 0.24326(15) 0.38613(10) 0.0367(6) Uani 1 1 d .
C44 C 0.7290(2) 0.31254(16) 0.41166(10) 0.0385(6) Uani 1 1 d .
C45 C 0.6191(2) 0.35531(15) 0.40131(10) 0.0354(6) Uani 1 1 d .
C46 C 0.5860(2) 0.42930(15) 0.41755(10) 0.0374(6) Uani 1 1 d .
C47 C 0.6584(2) 0.48097(16) 0.44922(11) 0.0433(7) Uani 1 1 d .
H27 H 0.7354 0.4668 0.4610 0.052 Uiso 1 1 calc R
C48 C 0.6184(3) 0.55092(17) 0.46290(12) 0.0501(7) Uani 1 1 d .
H28 H 0.6680 0.5849 0.4839 0.060 Uiso 1 1 calc R
C49 C 0.5048(3) 0.57274(18) 0.44620(12) 0.0505(7) Uani 1 1 d .
H29 H 0.4777 0.6210 0.4565 0.061 Uiso 1 1 calc R
C50 C 0.4336(3) 0.52555(17) 0.41552(11) 0.0473(7) Uani 1 1 d .
H30 H 0.3573 0.5416 0.4040 0.057 Uiso 1 1 calc R
C51 C 0.4708(2) 0.45240(16) 0.40022(10) 0.0413(6) Uani 1 1 d .
C52 C 0.3955(2) 0.40376(18) 0.36878(11) 0.0465(7) Uani 1 1 d .
H31 H 0.3190 0.4202 0.3582 0.056 Uiso 1 1 calc R
C53 C 0.4295(2) 0.33327(17) 0.35303(10) 0.0430(7) Uani 1 1 d .
H32 H 0.3779 0.3013 0.3314 0.052 Uiso 1 1 calc R
C54 C 0.5418(2) 0.30945(16) 0.36948(10) 0.0378(6) Uani 1 1 d .
C55 C 0.5999(2) 0.23796(15) 0.35889(10) 0.0361(6) Uani 1 1 d .
C56 C 0.5615(2) 0.17803(16) 0.32951(10) 0.0386(6) Uani 1 1 d .
H33 H 0.4834 0.1770 0.3145 0.046 Uiso 1 1 calc R
C57 C 0.8343(2) 0.34166(15) 0.44384(10) 0.0375(6) Uani 1 1 d .
C58 C 0.9181(2) 0.38116(15) 0.41891(11) 0.0391(6) Uani 1 1 d .
C59 C 0.9021(2) 0.39605(17) 0.36296(11) 0.0459(7) Uani 1 1 d .
H34 H 0.8359 0.3769 0.3419 0.055 Uiso 1 1 calc R
C60 C 0.9811(3) 0.43738(18) 0.33992(12) 0.0519(8) Uani 1 1 d .
H35 H 0.9685 0.4478 0.3031 0.062 Uiso 1 1 calc R
C61 C 1.0816(3) 0.46488(18) 0.37025(13) 0.0554(8) Uani 1 1 d .
H36 H 1.1364 0.4930 0.3535 0.066 Uiso 1 1 calc R
C62 C 1.1001(3) 0.45138(18) 0.42293(13) 0.0526(8) Uani 1 1 d .
H37 H 1.1683 0.4700 0.4427 0.063 Uiso 1 1 calc R
C63 C 1.0189(2) 0.40949(16) 0.44954(11) 0.0426(7) Uani 1 1 d .
C64 C 1.0332(2) 0.39791(17) 0.50408(12) 0.0488(7) Uani 1 1 d .
H38 H 1.1010 0.4162 0.5244 0.059 Uiso 1 1 calc R
C65 C 0.9507(2) 0.36006(16) 0.52993(11) 0.0425(7) Uani 1 1 d .
C66 C 0.9629(3) 0.34988(18) 0.58580(11) 0.0507(8) Uani 1 1 d .
H39 H 1.0305 0.3677 0.6064 0.061 Uiso 1 1 calc R
C67 C 0.8802(3) 0.31524(19) 0.61032(12) 0.0563(8) Uani 1 1 d .
H40 H 0.8899 0.3092 0.6477 0.068 Uiso 1 1 calc R
C68 C 0.7796(3) 0.2882(2) 0.58003(12) 0.0586(8) Uani 1 1 d .
H41 H 0.7216 0.2645 0.5974 0.070 Uiso 1 1 calc R
C69 C 0.7644(3) 0.29545(18) 0.52639(11) 0.0500(7) Uani 1 1 d .
H42 H 0.6964 0.2761 0.5069 0.060 Uiso 1 1 calc R
C70 C 0.8486(2) 0.33152(16) 0.49917(11) 0.0399(6) Uani 1 1 d .
C71 C 0.1539(4) 0.1731(2) 0.26279(16) 0.0822(12) Uani 1 1 d .
H43 H 0.2237 0.1414 0.2709 0.099 Uiso 1 1 calc R
H44 H 0.1676 0.2092 0.2343 0.099 Uiso 1 1 calc R
Cl1 Cl 0.03844(12) 0.11400(7) 0.24049(5) 0.1056(4) Uani 1 1 d .
Cl2 Cl 0.13003(13) 0.22448(7) 0.31881(4) 0.1057(4) Uani 1 1 d .
C72 C 0.2431(3) -0.0649(2) 0.49379(15) 0.0778(11) Uani 1 1 d .
H45 H 0.3066 -0.0703 0.4717 0.093 Uiso 1 1 calc R
H46 H 0.2577 -0.1005 0.5241 0.093 Uiso 1 1 calc R
Cl3 Cl 0.11475(10) -0.08888(7) 0.45663(4) 0.0929(4) Uani 1 1 d .
Cl4 Cl 0.24039(10) 0.03055(6) 0.51784(4) 0.0842(3) Uani 1 1 d .

loop_
_atom_site_aniso_label
_atom_site_aniso_U_11
_atom_site_aniso_U_22
_atom_site_aniso_U_33
_atom_site_aniso_U_23
_atom_site_aniso_U_13
_atom_site_aniso_U_12
C1 0.0410(15) 0.0369(15) 0.0364(14) 0.0014(11) 0.0007(12) 0.0052(12)
C2 0.0443(16) 0.0355(14) 0.0320(13) -0.0039(11) 0.0000(12) 0.0010(12)
C3 0.0611(19) 0.0373(16) 0.0409(15) 0.0014(12) -0.0012(14) -0.0041(14)
C4 0.0569(19) 0.0401(16) 0.0472(16) -0.0019(13) 0.0006(14) -0.0127(14)
C5 0.0459(17) 0.0499(18) 0.0451(16) -0.0024(14) -0.0017(13) -0.0112(14)
C6 0.0389(15) 0.0407(16) 0.0438(15) 0.0029(12) -0.0019(12) -0.0035(12)
C7 0.0383(14) 0.0361(14) 0.0325(13) -0.0001(11) 0.0030(11) -0.0033(11)
C8 0.0321(14) 0.0367(14) 0.0328(13) -0.0003(11) 0.0036(11) -0.0006(11)
C9 0.0312(13) 0.0382(14) 0.0321(13) 0.0006(11) 0.0007(10) 0.0010(11)
C10 0.0345(14) 0.0360(14) 0.0347(13) 0.0020(11) 0.0029(11) -0.0009(11)
C11 0.0396(15) 0.0353(14) 0.0406(14) 0.0008(12) 0.0063(12) 0.0010(12)
C12 0.0412(16) 0.0407(16) 0.0505(16) 0.0078(13) 0.0027(13) 0.0024(12)
C13 0.0550(19) 0.0454(18) 0.0583(19) 0.0141(15) 0.0051(15) 0.0091(15)
C14 0.064(2) 0.0375(16) 0.062(2) 0.0079(15) 0.0075(17) 0.0002(15)
C15 0.0521(19) 0.0420(17) 0.0582(18) 0.0014(14) 0.0071(15) -0.0066(14)
C16 0.0370(15) 0.0405(15) 0.0433(15) -0.0010(12) 0.0065(12) -0.0030(12)
C17 0.0336(15) 0.0495(17) 0.0503(16) -0.0013(14) -0.0002(13) -0.0056(12)
C18 0.0332(14) 0.0464(17) 0.0425(15) 0.0021(13) -0.0008(12) -0.0030(12)
C19 0.0322(14) 0.0377(15) 0.0347(13) 0.0028(11) 0.0029(11) -0.0011(11)
C20 0.0329(14) 0.0392(15) 0.0311(12) 0.0025(11) 0.0030(11) 0.0020(11)
C21 0.0337(14) 0.0425(16) 0.0383(14) -0.0002(12) 0.0019(11) 0.0008(12)
C22 0.0339(14) 0.0346(14) 0.0363(13) 0.0045(11) 0.0015(11) -0.0016(11)
C23 0.0392(15) 0.0356(14) 0.0346(13) 0.0043(11) 0.0001(11) 0.0028(11)
C24 0.0450(16) 0.0465(17) 0.0401(15) 0.0050(13) 0.0006(13) 0.0059(13)
C25 0.060(2) 0.059(2) 0.0430(16) 0.0028(14) 0.0058(15) 0.0169(16)
C26 0.066(2) 0.0514(18) 0.0352(14) 0.0008(13) -0.0037(14) 0.0072(16)
C27 0.0502(18) 0.0487(17) 0.0412(15) 0.0036(13) -0.0089(14) 0.0009(14)
C28 0.0406(15) 0.0379(15) 0.0370(14) 0.0032(11) -0.0029(12) 0.0022(12)
C29 0.0325(14) 0.0474(17) 0.0451(15) 0.0040(13) -0.0053(12) 0.0000(12)
C30 0.0351(15) 0.0398(15) 0.0408(14) 0.0034(12) -0.0025(12) 0.0017(12)
C31 0.0334(15) 0.0492(17) 0.0526(17) 0.0056(14) 0.0010(13) 0.0035(13)
C32 0.0389(16) 0.0554(18) 0.0488(17) 0.0001(14) 0.0073(13) 0.0054(13)
C33 0.0429(16) 0.0518(18) 0.0404(15) 0.0010(13) 0.0030(13) 0.0031(13)
C34 0.0335(14) 0.0458(16) 0.0388(14) 0.0048(12) 0.0005(11) 0.0013(12)
C35 0.0333(14) 0.0342(14) 0.0389(14) 0.0051(11) -0.0009(11) 0.0005(11)
C36 0.0410(15) 0.0377(15) 0.0370(14) 0.0011(11) -0.0029(12) -0.0004(12)
C37 0.0430(16) 0.0358(14) 0.0347(13) 0.0082(11) -0.0019(12) 0.0013(12)
C38 0.0546(18) 0.0398(16) 0.0450(16) -0.0006(13) -0.0052(14) 0.0064(14)
C39 0.0536(19) 0.0457(18) 0.0512(17) 0.0019(14) -0.0058(15) 0.0121(14)
C40 0.0438(17) 0.0554(19) 0.0545(18) 0.0012(15) -0.0086(14) 0.0092(14)
C41 0.0428(16) 0.0458(17) 0.0461(16) -0.0009(13) -0.0050(13) 0.0041(13)
C42 0.0394(15) 0.0378(15) 0.0364(14) 0.0034(12) -0.0010(12) 0.0038(12)
C43 0.0364(15) 0.0404(15) 0.0320(13) 0.0017(11) -0.0017(11) 0.0016(12)
C44 0.0368(15) 0.0439(16) 0.0334(13) 0.0011(12) -0.0012(11) 0.0027(12)
C45 0.0348(14) 0.0393(14) 0.0317(13) -0.0018(11) 0.0014(11) 0.0004(11)
C46 0.0368(14) 0.0413(15) 0.0338(13) 0.0011(11) 0.0032(11) 0.0032(12)
C47 0.0433(16) 0.0432(16) 0.0419(15) -0.0020(13) -0.0007(13) -0.0003(13)
C48 0.0550(19) 0.0448(17) 0.0499(17) -0.0051(14) 0.0035(15) -0.0020(14)
C49 0.0550(19) 0.0429(17) 0.0537(18) -0.0023(14) 0.0074(15) 0.0062(14)
C50 0.0456(17) 0.0479(17) 0.0486(17) 0.0029(14) 0.0070(14) 0.0079(14)
C51 0.0417(16) 0.0449(16) 0.0368(14) 0.0016(12) 0.0026(12) 0.0060(12)
C52 0.0366(15) 0.0567(19) 0.0446(16) -0.0041(14) -0.0013(13) 0.0082(13)
C53 0.0348(15) 0.0545(18) 0.0383(14) -0.0042(13) -0.0019(12) 0.0022(13)
C54 0.0330(14) 0.0451(16) 0.0347(13) 0.0007(12) 0.0017(11) 0.0032(12)
C55 0.0374(14) 0.0401(15) 0.0301(12) 0.0004(11) 0.0015(11) 0.0003(12)
C56 0.0353(14) 0.0450(16) 0.0351(13) 0.0012(12) 0.0022(11) -0.0017(12)
C57 0.0337(14) 0.0364(15) 0.0407(14) -0.0028(12) -0.0023(12) 0.0035(11)
C58 0.0348(15) 0.0384(15) 0.0437(15) -0.0031(12) 0.0028(12) 0.0060(12)
C59 0.0422(16) 0.0511(18) 0.0439(16) -0.0006(14) 0.0030(13) 0.0049(13)
C60 0.0526(19) 0.0560(19) 0.0486(17) 0.0069(15) 0.0125(15) 0.0074(15)
C61 0.0460(18) 0.0546(19) 0.068(2) 0.0041(17) 0.0155(16) 0.0005(15)
C62 0.0396(17) 0.0521(19) 0.065(2) 0.0002(16) 0.0036(15) -0.0031(14)
C63 0.0337(15) 0.0420(16) 0.0514(16) -0.0020(13) 0.0019(13) 0.0021(12)
C64 0.0361(16) 0.0524(18) 0.0548(18) -0.0057(15) -0.0076(13) -0.0007(13)
C65 0.0414(16) 0.0419(16) 0.0426(15) -0.0004(13) -0.0016(13) 0.0050(13)
C66 0.0497(18) 0.0556(19) 0.0430(16) -0.0076(14) -0.0094(14) 0.0057(15)
C67 0.062(2) 0.065(2) 0.0393(16) 0.0029(15) -0.0021(15) 0.0057(17)
C68 0.059(2) 0.070(2) 0.0463(17) 0.0094(16) 0.0041(15) -0.0041(17)
C69 0.0471(17) 0.0556(19) 0.0459(16) 0.0046(14) 0.0003(14) -0.0050(14)
C70 0.0371(15) 0.0413(15) 0.0397(14) -0.0008(12) -0.0019(12) 0.0040(12)
C71 0.104(3) 0.073(3) 0.072(2) 0.006(2) 0.021(2) -0.008(2)
Cl1 0.1066(9) 0.0964(9) 0.1044(9) -0.0102(7) -0.0255(7) -0.0029(7)
Cl2 0.1593(12) 0.0879(8) 0.0746(7) -0.0070(6) 0.0336(7) -0.0309(8)
C72 0.080(3) 0.077(3) 0.072(2) 0.018(2) -0.007(2) -0.013(2)
Cl3 0.1045(9) 0.0926(8) 0.0732(6) 0.0064(5) -0.0234(6) -0.0259(6)
Cl4 0.0964(8) 0.0798(7) 0.0740(6) -0.0146(5) 0.0006(6) -0.0139(6)

loop_
_atom_type_symbol
_atom_type_description
_atom_type_scat_dispersion_real
_atom_type_scat_dispersion_imag
_atom_type_scat_source
C C 0.0033 0.0016 'International Tables Vol C Tables 4.2.6.8 and 6.1.1.4'
H H 0.0000 0.0000 'International Tables Vol C Tables 4.2.6.8 and 6.1.1.4'
Cl Cl 0.1484 0.1585 'International Tables Vol C Tables 4.2.6.8 and 6.1.1.4'

loop_
_geom_angle_atom_site_label_1
_geom_angle_atom_site_label_2
_geom_angle_atom_site_label_3
_geom_angle
C21 C1 C2 114.3(2)
C21 C1 C36 108.9(2)
C2 C1 C36 110.2(2)
C21 C1 H1 107.7
C2 C1 H1 107.7
C36 C1 H1 107.7
C3 C2 C7 119.3(3)
C3 C2 C1 117.9(2)
C7 C2 C1 122.7(2)
C4 C3 C2 121.3(3)
C4 C3 H2 119.3
C2 C3 H2 119.3
C5 C4 C3 119.8(3)
C5 C4 H3 120.1
C3 C4 H3 120.1
C4 C5 C6 120.3(3)
C4 C5 H4 119.8
C6 C5 H4 119.8
C5 C6 C7 121.2(3)
C5 C6 H5 119.4
C7 C6 H5 119.4
C6 C7 C2 118.1(2)
C6 C7 C8 123.7(2)
C2 C7 C8 118.2(2)
C9 C8 C20 108.5(2)
C9 C8 C7 132.7(2)
C20 C8 C7 118.8(2)
C8 C9 C10 108.5(2)
C8 C9 C22 124.6(2)
C10 C9 C22 126.7(2)
C19 C10 C11 120.1(2)
C19 C10 C9 108.1(2)
C11 C10 C9 131.8(2)
C10 C11 C12 124.6(2)
C10 C11 C16 117.5(2)
C12 C11 C16 117.9(2)
C13 C12 C11 120.7(3)
C13 C12 H6 119.6
C11 C12 H6 119.6
C12 C13 C14 121.0(3)
C12 C13 H7 119.5
C14 C13 H7 119.5
C15 C14 C13 119.6(3)
C15 C14 H8 120.2
C13 C14 H8 120.2
C14 C15 C16 122.0(3)
C14 C15 H9 119.0
C16 C15 H9 119.0
C17 C16 C15 121.2(3)
C17 C16 C11 120.0(3)
C15 C16 C11 118.8(3)
C18 C17 C16 121.8(3)
C18 C17 H10 119.1
C16 C17 H10 119.1
C17 C18 C19 118.6(3)
C17 C18 H11 120.7
C19 C18 H11 120.7
C10 C19 C18 121.9(2)
C10 C19 C20 107.8(2)
C18 C19 C20 130.3(2)
C21 C20 C19 130.0(2)
C21 C20 C8 122.8(2)
C19 C20 C8 107.2(2)
C20 C21 C1 122.3(2)
C20 C21 H12 118.9
C1 C21 H12 118.9
C23 C22 C35 120.0(2)
C23 C22 C9 120.7(2)
C35 C22 C9 119.2(2)
C22 C23 C24 122.9(2)
C22 C23 C28 119.4(2)
C24 C23 C28 117.7(2)
C25 C24 C23 121.4(3)
C25 C24 H13 119.3
C23 C24 H13 119.3
C24 C25 C26 120.8(3)
C24 C25 H14 119.6
C26 C25 H14 119.6
C27 C26 C25 120.0(3)
C27 C26 H15 120.0
C25 C26 H15 120.0
C26 C27 C28 121.3(3)
C26 C27 H16 119.3
C28 C27 H16 119.3
C29 C28 C27 121.8(3)
C29 C28 C23 119.4(2)
C27 C28 C23 118.8(2)
C30 C29 C28 121.6(2)
C30 C29 H17 119.2
C28 C29 H17 119.2
C29 C30 C31 121.8(2)
C29 C30 C35 119.1(2)
C31 C30 C35 119.1(2)
C32 C31 C30 120.7(3)
C32 C31 H18 119.6
C30 C31 H18 119.6
C31 C32 C33 121.0(3)
C31 C32 H19 119.5
C33 C32 H19 119.5
C34 C33 C32 120.6(3)
C34 C33 H20 119.7
C32 C33 H20 119.7
C33 C34 C35 120.7(2)
C33 C34 H21 119.7
C35 C34 H21 119.7
C22 C35 C30 120.0(2)
C22 C35 C34 122.0(2)
C30 C35 C34 118.0(2)
C56 C36 C37 114.5(2)
C56 C36 C1 108.1(2)
C37 C36 C1 111.1(2)
C56 C36 H22 107.6
C37 C36 H22 107.6
C1 C36 H22 107.6
C38 C37 C42 118.8(3)
C38 C37 C36 118.5(2)
C42 C37 C36 122.7(2)
C39 C38 C37 121.8(3)
C39 C38 H23 119.1
C37 C38 H23 119.1
C38 C39 C40 119.3(3)
C38 C39 H24 120.3
C40 C39 H24 120.3
C41 C40 C39 120.3(3)
C41 C40 H25 119.9
C39 C40 H25 119.9
C40 C41 C42 121.4(3)
C40 C41 H26 119.3
C42 C41 H26 119.3
C41 C42 C37 118.4(2)
C41 C42 C43 123.2(2)
C37 C42 C43 118.3(2)
C44 C43 C42 133.1(2)
C44 C43 C55 108.3(2)
C42 C43 C55 118.6(2)
C43 C44 C45 108.9(2)
C43 C44 C57 126.3(2)
C45 C44 C57 124.8(2)
C54 C45 C46 120.6(2)
C54 C45 C44 107.7(2)
C46 C45 C44 131.7(2)
C47 C46 C45 125.1(2)
C47 C46 C51 118.3(3)
C45 C46 C51 116.6(2)
C48 C47 C46 120.7(3)
C48 C47 H27 119.6
C46 C47 H27 119.6
C47 C48 C49 120.5(3)
C47 C48 H28 119.7
C49 C48 H28 119.7
C50 C49 C48 120.5(3)
C50 C49 H29 119.7
C48 C49 H29 119.7
C49 C50 C51 121.2(3)
C49 C50 H30 119.4
C51 C50 H30 119.4
C52 C51 C50 120.5(3)
C52 C51 C46 120.8(3)
C50 C51 C46 118.7(3)
C53 C52 C51 121.7(3)
C53 C52 H31 119.2
C51 C52 H31 119.2
C52 C53 C54 118.5(3)
C52 C53 H32 120.7
C54 C53 H32 120.7
C45 C54 C53 121.8(3)
C45 C54 C55 108.2(2)
C53 C54 C55 130.0(3)
C56 C55 C54 129.8(2)
C56 C55 C43 123.3(2)
C54 C55 C43 106.9(2)
C55 C56 C36 121.9(2)
C55 C56 H33 119.0
C36 C56 H33 119.0
C70 C57 C58 120.3(2)
C70 C57 C44 119.9(2)
C58 C57 C44 119.8(2)
C57 C58 C63 120.1(2)
C57 C58 C59 121.2(2)
C63 C58 C59 118.7(2)
C60 C59 C58 120.5(3)
C60 C59 H34 119.7
C58 C59 H34 119.7
C59 C60 C61 120.7(3)
C59 C60 H35 119.6
C61 C60 H35 119.6
C62 C61 C60 120.4(3)
C62 C61 H36 119.8
C60 C61 H36 119.8
C61 C62 C63 121.3(3)
C61 C62 H37 119.3
C63 C62 H37 119.3
C64 C63 C58 119.2(3)
C64 C63 C62 122.5(3)
C58 C63 C62 118.3(3)
C63 C64 C65 122.0(3)
C63 C64 H38 119.0
C65 C64 H38 119.0
C64 C65 C66 122.5(3)
C64 C65 C70 119.0(3)
C66 C65 C70 118.5(3)
C67 C66 C65 121.6(3)
C67 C66 H39 119.2
C65 C66 H39 119.2
C66 C67 C68 119.7(3)
C66 C67 H40 120.2
C68 C67 H40 120.2
C69 C68 C67 121.1(3)
C69 C68 H41 119.4
C67 C68 H41 119.4
C68 C69 C70 121.0(3)
C68 C69 H42 119.5
C70 C69 H42 119.5
C57 C70 C69 122.5(3)
C57 C70 C65 119.5(2)
C69 C70 C65 118.1(2)
Cl2 C71 Cl1 112.2(2)
Cl2 C71 H43 109.2
Cl1 C71 H43 109.2
Cl2 C71 H44 109.2
Cl1 C71 H44 109.2
H43 C71 H44 107.9
Cl3 C72 Cl4 111.4(2)
Cl3 C72 H45 109.3
Cl4 C72 H45 109.3
Cl3 C72 H46 109.3
Cl4 C72 H46 109.3
H45 C72 H46 108.0

loop_
_geom_bond_atom_site_label_1
_geom_bond_atom_site_label_2
_geom_bond_distance
C1 C21 1.487(4)
C1 C2 1.515(4)
C1 C36 1.597(4)
C1 H1 1.0000
C2 C3 1.399(4)
C2 C7 1.410(4)
C3 C4 1.379(4)
C3 H2 0.9500
C4 C5 1.376(4)
C4 H3 0.9500
C5 C6 1.382(4)
C5 H4 0.9500
C6 C7 1.409(4)
C6 H5 0.9500
C7 C8 1.469(4)
C8 C9 1.377(4)
C8 C20 1.466(3)
C9 C10 1.482(4)
C9 C22 1.490(3)
C10 C19 1.401(3)
C10 C11 1.421(4)
C11 C12 1.425(4)
C11 C16 1.436(4)
C12 C13 1.370(4)
C12 H6 0.9500
C13 C14 1.410(4)
C13 H7 0.9500
C14 C15 1.351(4)
C14 H8 0.9500
C15 C16 1.416(4)
C15 H9 0.9500
C16 C17 1.413(4)
C17 C18 1.373(4)
C17 H10 0.9500
C18 C19 1.401(4)
C18 H11 0.9500
C19 C20 1.460(4)
C20 C21 1.335(4)
C21 H12 0.9500
C22 C23 1.410(3)
C22 C35 1.410(4)
C23 C24 1.420(4)
C23 C28 1.438(4)
C24 C25 1.361(4)
C24 H13 0.9500
C25 C26 1.413(4)
C25 H14 0.9500
C26 C27 1.351(4)
C26 H15 0.9500
C27 C28 1.429(4)
C27 H16 0.9500
C28 C29 1.398(4)
C29 C30 1.396(4)
C29 H17 0.9500
C30 C31 1.424(4)
C30 C35 1.435(3)
C31 C32 1.353(4)
C31 H18 0.9500
C32 C33 1.412(4)
C32 H19 0.9500
C33 C34 1.362(4)
C33 H20 0.9500
C34 C35 1.438(4)
C34 H21 0.9500
C36 C56 1.492(4)
C36 C37 1.515(4)
C36 H22 1.0000
C37 C38 1.393(4)
C37 C42 1.414(4)
C38 C39 1.379(4)
C38 H23 0.9500
C39 C40 1.381(4)
C39 H24 0.9500
C40 C41 1.378(4)
C40 H25 0.9500
C41 C42 1.398(4)
C41 H26 0.9500
C42 C43 1.468(4)
C43 C44 1.373(4)
C43 C55 1.468(4)
C44 C45 1.486(4)
C44 C57 1.488(4)
C45 C54 1.395(4)
C45 C46 1.426(4)
C46 C47 1.422(4)
C46 C51 1.428(4)
C47 C48 1.370(4)
C47 H27 0.9500
C48 C49 1.402(4)
C48 H28 0.9500
C49 C50 1.354(4)
C49 H29 0.9500
C50 C51 1.421(4)
C50 H30 0.9500
C51 C52 1.405(4)
C52 C53 1.370(4)
C52 H31 0.9500
C53 C54 1.397(4)
C53 H32 0.9500
C54 C55 1.464(4)
C55 C56 1.334(4)
C56 H33 0.9500
C57 C70 1.409(4)
C57 C58 1.413(4)
C58 C63 1.424(4)
C58 C59 1.438(4)
C59 C60 1.362(4)
C59 H34 0.9500
C60 C61 1.414(4)
C60 H35 0.9500
C61 C62 1.353(4)
C61 H36 0.9500
C62 C63 1.435(4)
C62 H37 0.9500
C63 C64 1.393(4)
C64 C65 1.400(4)
C64 H38 0.9500
C65 C66 1.423(4)
C65 C70 1.439(4)
C66 C67 1.358(4)
C66 H39 0.9500
C67 C68 1.411(4)
C67 H40 0.9500
C68 C69 1.361(4)
C68 H41 0.9500
C69 C70 1.421(4)
C69 H42 0.9500
C71 Cl2 1.736(4)
C71 Cl1 1.743(4)
C71 H43 0.9900
C71 H44 0.9900
C72 Cl3 1.730(4)
C72 Cl4 1.778(4)
C72 H45 0.9900
C72 H46 0.9900

loop_
_geom_torsion_atom_site_label_1
_geom_torsion_atom_site_label_2
_geom_torsion_atom_site_label_3
_geom_torsion_atom_site_label_4
_geom_torsion
C21 C1 C2 C3 172.3(2)
C36 C1 C2 C3 -64.6(3)
C21 C1 C2 C7 -9.7(3)
C36 C1 C2 C7 113.3(3)
C7 C2 C3 C4 -0.4(4)
C1 C2 C3 C4 177.7(2)
C2 C3 C4 C5 0.5(4)
C3 C4 C5 C6 -0.1(4)
C4 C5 C6 C7 -0.3(4)
C5 C6 C7 C2 0.4(4)
C5 C6 C7 C8 179.0(2)
C3 C2 C7 C6 -0.1(4)
C1 C2 C7 C6 -178.0(2)
C3 C2 C7 C8 -178.7(2)
C1 C2 C7 C8 3.3(4)
C6 C7 C8 C9 4.3(4)
C2 C7 C8 C9 -177.1(3)
C6 C7 C8 C20 -175.0(2)
C2 C7 C8 C20 3.5(3)
C20 C8 C9 C10 -0.1(3)
C7 C8 C9 C10 -179.5(2)
C20 C8 C9 C22 -176.3(2)
C7 C8 C9 C22 4.3(4)
C8 C9 C10 C19 0.4(3)
C22 C9 C10 C19 176.5(2)
C8 C9 C10 C11 -179.9(3)
C22 C9 C10 C11 -3.8(4)
C19 C10 C11 C12 178.8(2)
C9 C10 C11 C12 -1.0(4)
C19 C10 C11 C16 -0.6(4)
C9 C10 C11 C16 179.7(2)
C10 C11 C12 C13 -179.8(3)
C16 C11 C12 C13 -0.5(4)
C11 C12 C13 C14 0.5(4)
C12 C13 C14 C15 -0.3(5)
C13 C14 C15 C16 0.1(5)
C14 C15 C16 C17 179.6(3)
C14 C15 C16 C11 -0.1(4)
C10 C11 C16 C17 0.0(4)
C12 C11 C16 C17 -179.4(2)
C10 C11 C16 C15 179.7(2)
C12 C11 C16 C15 0.3(4)
C15 C16 C17 C18 -179.0(3)
C11 C16 C17 C18 0.7(4)
C16 C17 C18 C19 -0.8(4)
C11 C10 C19 C18 0.5(4)
C9 C10 C19 C18 -179.7(2)
C11 C10 C19 C20 179.8(2)
C9 C10 C19 C20 -0.5(3)
C17 C18 C19 C10 0.2(4)
C17 C18 C19 C20 -178.9(3)
C10 C19 C20 C21 -176.4(3)
C18 C19 C20 C21 2.7(5)
C10 C19 C20 C8 0.4(3)
C18 C19 C20 C8 179.6(3)
C9 C8 C20 C21 176.9(2)
C7 C8 C20 C21 -3.5(4)
C9 C8 C20 C19 -0.2(3)
C7 C8 C20 C19 179.4(2)
C19 C20 C21 C1 172.8(2)
C8 C20 C21 C1 -3.6(4)
C2 C1 C21 C20 9.8(4)
C36 C1 C21 C20 -113.9(3)
C8 C9 C22 C23 -96.8(3)
C10 C9 C22 C23 87.7(3)
C8 C9 C22 C35 79.8(3)
C10 C9 C22 C35 -95.7(3)
C35 C22 C23 C24 172.7(2)
C9 C22 C23 C24 -10.7(4)
C35 C22 C23 C28 -7.6(4)
C9 C22 C23 C28 168.9(2)
C22 C23 C24 C25 178.4(3)
C28 C23 C24 C25 -1.2(4)
C23 C24 C25 C26 -1.7(5)
C24 C25 C26 C27 3.1(5)
C25 C26 C27 C28 -1.4(5)
C26 C27 C28 C29 177.9(3)
C26 C27 C28 C23 -1.5(4)
C22 C23 C28 C29 3.7(4)
C24 C23 C28 C29 -176.6(3)
C22 C23 C28 C27 -176.8(2)
C24 C23 C28 C27 2.8(4)
C27 C28 C29 C30 -177.8(3)
C23 C28 C29 C30 1.6(4)
C28 C29 C30 C31 177.5(3)
C28 C29 C30 C35 -3.0(4)
C29 C30 C31 C32 -178.9(3)
C35 C30 C31 C32 1.6(4)
C30 C31 C32 C33 0.1(5)
C31 C32 C33 C34 -2.3(5)
C32 C33 C34 C35 2.6(4)
C23 C22 C35 C30 6.3(4)
C9 C22 C35 C30 -170.3(2)
C23 C22 C35 C34 -173.9(2)
C9 C22 C35 C34 9.5(4)
C29 C30 C35 C22 -0.9(4)
C31 C30 C35 C22 178.6(3)
C29 C30 C35 C34 179.2(3)
C31 C30 C35 C34 -1.3(4)
C33 C34 C35 C22 179.4(3)
C33 C34 C35 C30 -0.8(4)
C21 C1 C36 C56 63.1(3)
C2 C1 C36 C56 -63.1(3)
C21 C1 C36 C37 -63.4(3)
C2 C1 C36 C37 170.5(2)
C56 C36 C37 C38 171.3(2)
C1 C36 C37 C38 -65.8(3)
C56 C36 C37 C42 -8.0(4)
C1 C36 C37 C42 114.9(3)
C42 C37 C38 C39 -1.1(4)
C36 C37 C38 C39 179.6(3)
C37 C38 C39 C40 0.0(4)
C38 C39 C40 C41 0.7(5)
C39 C40 C41 C42 -0.4(5)
C40 C41 C42 C37 -0.7(4)
C40 C41 C42 C43 177.6(3)
C38 C37 C42 C41 1.4(4)
C36 C37 C42 C41 -179.2(2)
C38 C37 C42 C43 -177.0(2)
C36 C37 C42 C43 2.3(4)
C41 C42 C43 C44 2.8(4)
C37 C42 C43 C44 -178.8(3)
C41 C42 C43 C55 -175.0(2)
C37 C42 C43 C55 3.4(3)
C42 C43 C44 C45 -178.6(3)
C55 C43 C44 C45 -0.6(3)
C42 C43 C44 C57 2.4(5)
C55 C43 C44 C57 -179.6(2)
C43 C44 C45 C54 0.5(3)
C57 C44 C45 C54 179.6(2)
C43 C44 C45 C46 -179.0(3)
C57 C44 C45 C46 0.1(4)
C54 C45 C46 C47 -179.0(3)
C44 C45 C46 C47 0.5(4)
C54 C45 C46 C51 0.9(4)
C44 C45 C46 C51 -179.6(2)
C45 C46 C47 C48 -179.8(3)
C51 C46 C47 C48 0.3(4)
C46 C47 C48 C49 0.4(4)
C47 C48 C49 C50 -1.2(4)
C48 C49 C50 C51 1.2(4)
C49 C50 C51 C52 179.4(3)
C49 C50 C51 C46 -0.4(4)
C47 C46 C51 C52 179.9(3)
C45 C46 C51 C52 0.0(4)
C47 C46 C51 C50 -0.3(4)
C45 C46 C51 C50 179.8(2)
C50 C51 C52 C53 179.3(3)
C46 C51 C52 C53 -0.9(4)
C51 C52 C53 C54 0.8(4)
C46 C45 C54 C53 -1.0(4)
C44 C45 C54 C53 179.4(2)
C46 C45 C54 C55 179.4(2)
C44 C45 C54 C55 -0.2(3)
C52 C53 C54 C45 0.1(4)
C52 C53 C54 C55 179.7(3)
C45 C54 C55 C56 -178.2(3)
C53 C54 C55 C56 2.2(5)
C45 C54 C55 C43 -0.1(3)
C53 C54 C55 C43 -179.7(3)
C44 C43 C55 C56 178.7(2)
C42 C43 C55 C56 -3.0(4)
C44 C43 C55 C54 0.4(3)
C42 C43 C55 C54 178.8(2)
C54 C55 C56 C36 174.5(2)
C43 C55 C56 C36 -3.4(4)
C37 C36 C56 C55 8.5(4)
C1 C36 C56 C55 -116.0(3)
C43 C44 C57 C70 -94.9(3)
C45 C44 C57 C70 86.2(3)
C43 C44 C57 C58 86.8(3)
C45 C44 C57 C58 -92.2(3)
C70 C57 C58 C63 1.4(4)
C44 C57 C58 C63 179.7(2)
C70 C57 C58 C59 -176.3(2)
C44 C57 C58 C59 2.0(4)
C57 C58 C59 C60 176.8(3)
C63 C58 C59 C60 -0.9(4)
C58 C59 C60 C61 1.5(5)
C59 C60 C61 C62 -0.9(5)
C60 C61 C62 C63 -0.4(5)
C57 C58 C63 C64 -0.2(4)
C59 C58 C63 C64 177.6(3)
C57 C58 C63 C62 -178.1(3)
C59 C58 C63 C62 -0.3(4)
C61 C62 C63 C64 -176.9(3)
C61 C62 C63 C58 0.9(4)
C58 C63 C64 C65 -0.9(4)
C62 C63 C64 C65 176.9(3)
C63 C64 C65 C66 -178.1(3)
C63 C64 C65 C70 0.7(4)
C64 C65 C66 C67 177.8(3)
C70 C65 C66 C67 -1.0(4)
C65 C66 C67 C68 0.3(5)
C66 C67 C68 C69 0.7(5)
C67 C68 C69 C70 -0.9(5)
C58 C57 C70 C69 176.9(3)
C44 C57 C70 C69 -1.4(4)
C58 C57 C70 C65 -1.5(4)
C44 C57 C70 C65 -179.8(2)
C68 C69 C70 C57 -178.4(3)
C68 C69 C70 C65 0.1(4)
C64 C65 C70 C57 0.5(4)
C66 C65 C70 C57 179.4(3)
C64 C65 C70 C69 -178.0(3)
C66 C65 C70 C69 0.8(4)
